data_7235349
loop_
_publ_author_name
'H\"orner, Anna'
'Volz, Daniel'
'Hagendorn, Tobias'
'F\"urniss, Daniel'
'Greb, Lutz'
'R\"onicke, Franziska'
'Nieger, Martin'
'Schepers, Ute'
'Br\"ase, Stefan'

_publ_section_title
;
 Switchable fluorescence by click reaction of a novel azidocarbazole dye
;
_journal_issue 23
_journal_name_full 'RSC Adv.'
_journal_page_first 11528
_journal_paper_doi 10.1039/C3RA47964A
_journal_volume 4
_journal_year 2014
_chemical_formula_moiety 'C23 H20 N4 O'
_chemical_formula_sum 'C23 H20 N4 O'
_chemical_formula_weight 368.43
_chemical_name_systematic
; 
 2-(1-(4-(9H-carbazol-9-yl)phenyl)-1H-1,2,3-triazol-4-yl)propan-2-ol 
;
_space_group_IT_number 61
_space_group_name_Hall '-P 2ac 2ab'
_space_group_name_H-M_alt 'P b c a'
_symmetry_cell_setting orthorhombic
_symmetry_space_group_name_H-M 'P b c a'
_atom_sites_solution_hydrogens geom
_atom_sites_solution_primary direct
_atom_sites_solution_secondary difmap
_audit_creation_method SHELXL-97
_cell_angle_alpha 90.00
_cell_angle_beta 90.00
_cell_angle_gamma 90.00
_cell_formula_units_Z 8
_cell_length_a 16.967(1)
_cell_length_b 9.805(1)
_cell_length_c 22.225(2)
_cell_measurement_reflns_used 153
_cell_measurement_temperature 123(2)
_cell_measurement_theta_max 25
_cell_measurement_theta_min 2
_cell_volume 3697.4(5)
_computing_cell_refinement EVALCCD
_computing_data_collection Collect
_computing_data_reduction EVALCCD
_computing_molecular_graphics XP
_computing_publication_material 'SHELXL-97 (Sheldrick, 1997)'
_computing_structure_refinement 'SHELXL-97 (Sheldrick, 1997)'
_computing_structure_solution 'SHELXS-97 (Sheldrick, 1990)'
_diffrn_ambient_temperature 123(2)
_diffrn_measured_fraction_theta_full 0.998
_diffrn_measured_fraction_theta_max 0.998
_diffrn_measurement_device_type 'Bruker-Nonius KappaCCD'
_diffrn_measurement_method 'rotation in phi and omega, 1 deg.'
_diffrn_radiation_monochromator graphite
_diffrn_radiation_source 'fine-focus sealed tube'
_diffrn_radiation_type MoK\a
_diffrn_radiation_wavelength 0.71073
_diffrn_reflns_av_R_equivalents 0.0991
_diffrn_reflns_av_sigmaI/netI 0.0490
_diffrn_reflns_limit_h_max 20
_diffrn_reflns_limit_h_min -19
_diffrn_reflns_limit_k_max 11
_diffrn_reflns_limit_k_min -11
_diffrn_reflns_limit_l_max 26
_diffrn_reflns_limit_l_min -26
_diffrn_reflns_number 37494
_diffrn_reflns_theta_full 25.01
_diffrn_reflns_theta_max 25.01
_diffrn_reflns_theta_min 3.02
_exptl_absorpt_coefficient_mu 0.084
_exptl_absorpt_correction_T_max 0.9985
_exptl_absorpt_correction_T_min 0.6559
_exptl_absorpt_correction_type multi-scan
_exptl_absorpt_process_details 'SADABS (Sheldrick, 2008)'
_exptl_crystal_colour colourless
_exptl_crystal_density_diffrn 1.324
_exptl_crystal_density_meas ?
_exptl_crystal_density_method 'not measured'
_exptl_crystal_description plates
_exptl_crystal_F_000 1552
_exptl_crystal_size_max 0.20
_exptl_crystal_size_mid 0.16
_exptl_crystal_size_min 0.02
_refine_diff_density_max 0.247
_refine_diff_density_min -0.213
_refine_diff_density_rms 0.052
_refine_ls_extinction_method none
_refine_ls_goodness_of_fit_ref 1.060
_refine_ls_hydrogen_treatment mixed
_refine_ls_matrix_type full
_refine_ls_number_parameters 256
_refine_ls_number_reflns 3258
_refine_ls_number_restraints 1
_refine_ls_restrained_S_all 1.060
_refine_ls_R_factor_all 0.0872
_refine_ls_R_factor_gt 0.0537
_refine_ls_shift/su_max 0.000
_refine_ls_shift/su_mean 0.000
_refine_ls_structure_factor_coef Fsqd
_refine_ls_weighting_details 'calc w=1/[\s^2^(Fo^2^)+(0.0392P)^2^+3.5613P] where P=(Fo^2^+2Fc^2^)/3'
_refine_ls_weighting_scheme calc
_refine_ls_wR_factor_gt 0.1082
_refine_ls_wR_factor_ref 0.1221
_reflns_number_gt 2317
_reflns_number_total 3258
_reflns_threshold_expression >2sigma(I)
_cod_data_source_file c3ra47964a2.cif
_cod_data_source_block sb514_f
_cod_depositor_comments
;
The following automatic conversions were performed:

data item '_exptl_crystal_density_meas' value 'none' was changed to
'?' -- the value is perceived as not measured.

Automatic conversion script
Id: cif_fix_values 6909 2019-04-08 15:41:33Z antanas 
;
_cod_original_sg_symbol_H-M ' P b c a'
_cod_database_code 7235349

loop_
_symmetry_equiv_pos_as_xyz
'x, y, z'
'-x+1/2, -y, z+1/2'
'-x, y+1/2, -z+1/2'
'x+1/2, -y+1/2, -z'
'-x, -y, -z'
'x-1/2, y, -z-1/2'
'x, -y-1/2, z-1/2'
'-x-1/2, y-1/2, z'

loop_
_atom_site_label
_atom_site_type_symbol
_atom_site_fract_x
_atom_site_fract_y
_atom_site_fract_z
_atom_site_U_iso_or_equiv
_atom_site_adp_type
_atom_site_occupancy
_atom_site_symmetry_multiplicity
_atom_site_calc_flag
_atom_site_refinement_flags
N1 N 0.39350(11) 0.2694(2) 0.43659(9) 0.0210(5) Uani 1 1 d .
N2 N 0.33959(12) 0.1743(2) 0.45236(9) 0.0263(5) Uani 1 1 d .
N3 N 0.30233(12) 0.2216(2) 0.49981(9) 0.0250(5) Uani 1 1 d .
C4 C 0.33147(14) 0.3471(2) 0.51439(11) 0.0198(5) Uani 1 1 d .
C5 C 0.39009(13) 0.3775(2) 0.47447(11) 0.0208(5) Uani 1 1 d .
H5 H 0.4217 0.4574 0.4735 0.025 Uiso 1 1 calc R
C6 C 0.43916(14) 0.2519(2) 0.38334(10) 0.0209(6) Uani 1 1 d .
C7 C 0.51682(14) 0.2950(3) 0.38131(11) 0.0256(6) Uani 1 1 d .
H7 H 0.5405 0.3359 0.4156 0.031 Uiso 1 1 calc R
C8 C 0.55930(14) 0.2779(3) 0.32909(11) 0.0253(6) Uani 1 1 d .
H8 H 0.6124 0.3085 0.3272 0.030 Uiso 1 1 calc R
C9 C 0.52547(13) 0.2167(2) 0.27945(11) 0.0223(6) Uani 1 1 d .
C10 C 0.44743(14) 0.1738(3) 0.28169(11) 0.0251(6) Uani 1 1 d .
H10 H 0.4240 0.1319 0.2476 0.030 Uiso 1 1 calc R
C11 C 0.40404(14) 0.1921(2) 0.33373(11) 0.0247(6) Uani 1 1 d .
H11 H 0.3505 0.1639 0.3354 0.030 Uiso 1 1 calc R
N12 N 0.56960(11) 0.1961(2) 0.22532(9) 0.0232(5) Uani 1 1 d .
C13 C 0.63040(13) 0.1016(2) 0.21791(11) 0.0217(6) Uani 1 1 d .
C14 C 0.66739(14) 0.0206(3) 0.26069(12) 0.0268(6) Uani 1 1 d .
H14 H 0.6524 0.0242 0.3018 0.032 Uiso 1 1 calc R
C15 C 0.72676(14) -0.0655(3) 0.24135(12) 0.0288(6) Uani 1 1 d .
H15 H 0.7524 -0.1230 0.2697 0.035 Uiso 1 1 calc R
C16 C 0.74968(15) -0.0698(3) 0.18162(12) 0.0292(6) Uani 1 1 d .
H16 H 0.7911 -0.1291 0.1697 0.035 Uiso 1 1 calc R
C17 C 0.71304(14) 0.0111(3) 0.13906(12) 0.0255(6) Uani 1 1 d .
H17 H 0.7292 0.0080 0.0982 0.031 Uiso 1 1 calc R
C18 C 0.65220(13) 0.0969(2) 0.15683(11) 0.0199(5) Uani 1 1 d .
C19 C 0.60121(14) 0.1938(2) 0.12564(11) 0.0213(6) Uani 1 1 d .
C20 C 0.59566(15) 0.2390(3) 0.06610(11) 0.0260(6) Uani 1 1 d .
H20 H 0.6293 0.2025 0.0359 0.031 Uiso 1 1 calc R
C21 C 0.54064(15) 0.3372(3) 0.05187(12) 0.0301(6) Uani 1 1 d .
H21 H 0.5361 0.3677 0.0115 0.036 Uiso 1 1 calc R
C22 C 0.49134(15) 0.3927(3) 0.09601(12) 0.0292(6) Uani 1 1 d .
H22 H 0.4539 0.4604 0.0851 0.035 Uiso 1 1 calc R
C23 C 0.49634(14) 0.3504(2) 0.15512(12) 0.0261(6) Uani 1 1 d .
H23 H 0.4631 0.3884 0.1852 0.031 Uiso 1 1 calc R
C24 C 0.55129(13) 0.2510(2) 0.16938(11) 0.0214(6) Uani 1 1 d .
C25 C 0.29943(14) 0.4279(2) 0.56674(11) 0.0217(6) Uani 1 1 d .
C26 C 0.20984(14) 0.4160(3) 0.56910(12) 0.0288(6) Uani 1 1 d .
H26A H 0.1897 0.4691 0.6031 0.043 Uiso 1 1 calc R
H26B H 0.1950 0.3200 0.5741 0.043 Uiso 1 1 calc R
H26C H 0.1873 0.4512 0.5316 0.043 Uiso 1 1 calc R
C27 C 0.33730(16) 0.3808(3) 0.62475(11) 0.0325(7) Uani 1 1 d .
H27A H 0.3163 0.4342 0.6584 0.049 Uiso 1 1 calc R
H27B H 0.3945 0.3937 0.6223 0.049 Uiso 1 1 calc R
H27C H 0.3256 0.2840 0.6311 0.049 Uiso 1 1 calc R
O28 O 0.32119(10) 0.56813(17) 0.55873(8) 0.0256(4) Uani 1 1 d D
H28 H 0.2840(13) 0.606(3) 0.5380(11) 0.038 Uiso 1 1 d D

loop_
_atom_site_aniso_label
_atom_site_aniso_U_11
_atom_site_aniso_U_22
_atom_site_aniso_U_33
_atom_site_aniso_U_23
_atom_site_aniso_U_13
_atom_site_aniso_U_12
N1 0.0201(11) 0.0193(11) 0.0235(11) 0.0007(9) 0.0018(9) -0.0015(9)
N2 0.0274(11) 0.0219(11) 0.0296(12) -0.0031(10) 0.0084(10) -0.0053(10)
N3 0.0279(11) 0.0218(12) 0.0252(12) -0.0006(9) 0.0080(10) -0.0021(10)
C4 0.0197(12) 0.0178(12) 0.0218(13) 0.0029(10) -0.0003(10) 0.0021(10)
C5 0.0207(13) 0.0171(12) 0.0247(14) -0.0013(11) -0.0007(11) -0.0006(10)
C6 0.0233(13) 0.0177(12) 0.0215(13) 0.0017(11) 0.0030(11) 0.0033(11)
C7 0.0225(13) 0.0295(15) 0.0249(14) -0.0056(11) -0.0022(11) -0.0022(11)
C8 0.0164(12) 0.0308(15) 0.0285(15) -0.0022(12) 0.0018(11) -0.0019(11)
C9 0.0186(13) 0.0241(14) 0.0242(14) 0.0008(11) 0.0021(11) 0.0039(11)
C10 0.0255(14) 0.0275(14) 0.0223(14) -0.0034(11) -0.0020(11) -0.0003(12)
C11 0.0175(12) 0.0275(14) 0.0292(14) -0.0010(12) 0.0007(11) -0.0020(11)
N12 0.0183(10) 0.0296(12) 0.0216(11) -0.0036(9) 0.0028(9) 0.0039(9)
C13 0.0135(12) 0.0221(13) 0.0294(15) -0.0013(11) 0.0019(11) -0.0030(11)
C14 0.0231(13) 0.0320(15) 0.0254(14) 0.0002(12) -0.0021(11) -0.0031(12)
C15 0.0221(14) 0.0270(14) 0.0372(17) 0.0029(13) -0.0068(12) -0.0011(12)
C16 0.0218(13) 0.0221(13) 0.0438(17) -0.0050(13) 0.0013(13) 0.0018(12)
C17 0.0210(13) 0.0235(14) 0.0321(15) -0.0067(12) 0.0059(11) -0.0051(11)
C18 0.0185(12) 0.0183(12) 0.0230(14) -0.0035(11) 0.0024(10) -0.0063(10)
C19 0.0210(13) 0.0181(12) 0.0248(14) -0.0021(11) 0.0026(11) -0.0044(11)
C20 0.0287(14) 0.0230(13) 0.0264(14) -0.0032(11) 0.0056(12) -0.0047(12)
C21 0.0329(15) 0.0285(15) 0.0289(15) 0.0060(12) 0.0004(12) -0.0060(13)
C22 0.0262(14) 0.0252(14) 0.0362(17) 0.0068(12) 0.0015(13) -0.0013(12)
C23 0.0230(13) 0.0242(14) 0.0311(15) -0.0032(12) 0.0043(12) -0.0003(11)
C24 0.0175(12) 0.0209(12) 0.0257(14) -0.0030(11) 0.0014(10) -0.0050(11)
C25 0.0239(13) 0.0178(13) 0.0235(14) -0.0002(11) 0.0011(11) 0.0016(11)
C26 0.0271(14) 0.0274(15) 0.0319(15) -0.0016(12) 0.0083(12) 0.0025(12)
C27 0.0388(16) 0.0326(16) 0.0262(15) -0.0015(12) -0.0002(13) 0.0111(13)
O28 0.0251(10) 0.0191(9) 0.0325(11) -0.0019(8) -0.0044(8) 0.0028(8)

loop_
_atom_type_symbol
_atom_type_description
_atom_type_scat_dispersion_real
_atom_type_scat_dispersion_imag
_atom_type_scat_source
C C 0.0033 0.0016 'International Tables Vol C Tables 4.2.6.8 and 6.1.1.4'
H H 0.0000 0.0000 'International Tables Vol C Tables 4.2.6.8 and 6.1.1.4'
N N 0.0061 0.0033 'International Tables Vol C Tables 4.2.6.8 and 6.1.1.4'
O O 0.0106 0.0060 'International Tables Vol C Tables 4.2.6.8 and 6.1.1.4'

loop_
_geom_angle_atom_site_label_1
_geom_angle_atom_site_label_2
_geom_angle_atom_site_label_3
_geom_angle
N2 N1 C5 110.46(19)
N2 N1 C6 119.98(19)
C5 N1 C6 129.3(2)
N3 N2 N1 106.83(18)
N2 N3 C4 109.56(19)
N3 C4 C5 107.8(2)
N3 C4 C25 121.7(2)
C5 C4 C25 130.5(2)
N1 C5 C4 105.3(2)
N1 C5 H5 127.3
C4 C5 H5 127.3
C11 C6 C7 120.9(2)
C11 C6 N1 118.6(2)
C7 C6 N1 120.5(2)
C8 C7 C6 119.2(2)
C8 C7 H7 120.4
C6 C7 H7 120.4
C7 C8 C9 120.6(2)
C7 C8 H8 119.7
C9 C8 H8 119.7
C8 C9 C10 119.9(2)
C8 C9 N12 121.0(2)
C10 C9 N12 119.1(2)
C11 C10 C9 119.8(2)
C11 C10 H10 120.1
C9 C10 H10 120.1
C10 C11 C6 119.5(2)
C10 C11 H11 120.3
C6 C11 H11 120.3
C24 N12 C13 108.47(19)
C24 N12 C9 125.5(2)
C13 N12 C9 125.4(2)
C14 C13 N12 129.2(2)
C14 C13 C18 121.5(2)
N12 C13 C18 109.2(2)
C15 C14 C13 117.7(2)
C15 C14 H14 121.1
C13 C14 H14 121.1
C14 C15 C16 121.4(2)
C14 C15 H15 119.3
C16 C15 H15 119.3
C17 C16 C15 120.8(2)
C17 C16 H16 119.6
C15 C16 H16 119.6
C16 C17 C18 119.2(2)
C16 C17 H17 120.4
C18 C17 H17 120.4
C17 C18 C13 119.3(2)
C17 C18 C19 134.4(2)
C13 C18 C19 106.3(2)
C20 C19 C24 119.1(2)
C20 C19 C18 134.1(2)
C24 C19 C18 106.8(2)
C21 C20 C19 119.0(2)
C21 C20 H20 120.5
C19 C20 H20 120.5
C20 C21 C22 121.1(2)
C20 C21 H21 119.5
C22 C21 H21 119.5
C23 C22 C21 120.9(2)
C23 C22 H22 119.5
C21 C22 H22 119.5
C22 C23 C24 118.1(2)
C22 C23 H23 121.0
C24 C23 H23 121.0
C23 C24 N12 128.9(2)
C23 C24 C19 121.9(2)
N12 C24 C19 109.2(2)
O28 C25 C4 108.34(19)
O28 C25 C27 106.8(2)
C4 C25 C27 110.1(2)
O28 C25 C26 109.51(19)
C4 C25 C26 110.2(2)
C27 C25 C26 111.8(2)
C25 C26 H26A 109.5
C25 C26 H26B 109.5
H26A C26 H26B 109.5
C25 C26 H26C 109.5
H26A C26 H26C 109.5
H26B C26 H26C 109.5
C25 C27 H27A 109.5
C25 C27 H27B 109.5
H27A C27 H27B 109.5
C25 C27 H27C 109.5
H27A C27 H27C 109.5
H27B C27 H27C 109.5
C25 O28 H28 106.9(19)

loop_
_geom_bond_atom_site_label_1
_geom_bond_atom_site_label_2
_geom_bond_distance
N1 N2 1.353(3)
N1 C5 1.355(3)
N1 C6 1.425(3)
N2 N3 1.314(3)
N3 C4 1.365(3)
C4 C5 1.366(3)
C4 C25 1.509(3)
C5 H5 0.9500
C6 C11 1.383(3)
C6 C7 1.385(3)
C7 C8 1.376(3)
C7 H7 0.9500
C8 C9 1.381(3)
C8 H8 0.9500
C9 C10 1.390(3)
C9 N12 1.431(3)
C10 C11 1.383(3)
C10 H10 0.9500
C11 H11 0.9500
N12 C24 1.390(3)
N12 C13 1.397(3)
C13 C14 1.389(3)
C13 C18 1.408(3)
C14 C15 1.383(4)
C14 H14 0.9500
C15 C16 1.384(4)
C15 H15 0.9500
C16 C17 1.382(4)
C16 H16 0.9500
C17 C18 1.389(3)
C17 H17 0.9500
C18 C19 1.459(3)
C19 C20 1.399(3)
C19 C24 1.406(3)
C20 C21 1.378(4)
C20 H20 0.9500
C21 C22 1.399(4)
C21 H21 0.9500
C22 C23 1.380(4)
C22 H22 0.9500
C23 C24 1.385(3)
C23 H23 0.9500
C25 O28 1.435(3)
C25 C27 1.513(3)
C25 C26 1.526(3)
C26 H26A 0.9800
C26 H26B 0.9800
C26 H26C 0.9800
C27 H27A 0.9800
C27 H27B 0.9800
C27 H27C 0.9800
O28 H28 0.866(17)

loop_
_geom_hbond_atom_site_label_D
_geom_hbond_atom_site_label_H
_geom_hbond_atom_site_label_A
_geom_hbond_distance_DH
_geom_hbond_distance_HA
_geom_hbond_distance_DA
_geom_hbond_angle_DHA
_geom_hbond_site_symmetry_A
O28 H28 N3 0.866(17) 2.037(18) 2.894(3) 170(3) 8_665
C7 H7 O28 0.95 2.59 3.336(3) 135.5 5_666
C26 H26B O28 0.98 2.51 3.459(3) 163.3 8_655

loop_
_geom_torsion_atom_site_label_1
_geom_torsion_atom_site_label_2
_geom_torsion_atom_site_label_3
_geom_torsion_atom_site_label_4
_geom_torsion
C5 N1 N2 N3 0.0(3)
C6 N1 N2 N3 -175.0(2)
N1 N2 N3 C4 0.5(3)
N2 N3 C4 C5 -0.8(3)
N2 N3 C4 C25 179.3(2)
N2 N1 C5 C4 -0.5(3)
C6 N1 C5 C4 173.9(2)
N3 C4 C5 N1 0.8(3)
C25 C4 C5 N1 -179.4(2)
N2 N1 C6 C11 35.9(3)
C5 N1 C6 C11 -138.0(3)
N2 N1 C6 C7 -144.7(2)
C5 N1 C6 C7 41.4(4)
C11 C6 C7 C8 0.0(4)
N1 C6 C7 C8 -179.4(2)
C6 C7 C8 C9 -0.9(4)
C7 C8 C9 C10 1.0(4)
C7 C8 C9 N12 -178.8(2)
C8 C9 C10 C11 -0.2(4)
N12 C9 C10 C11 179.6(2)
C9 C10 C11 C6 -0.7(4)
C7 C6 C11 C10 0.8(4)
N1 C6 C11 C10 -179.8(2)
C8 C9 N12 C24 -119.2(3)
C10 C9 N12 C24 61.0(3)
C8 C9 N12 C13 71.4(3)
C10 C9 N12 C13 -108.4(3)
C24 N12 C13 C14 -179.3(2)
C9 N12 C13 C14 -8.3(4)
C24 N12 C13 C18 0.8(3)
C9 N12 C13 C18 171.8(2)
N12 C13 C14 C15 -179.9(2)
C18 C13 C14 C15 0.0(4)
C13 C14 C15 C16 1.0(4)
C14 C15 C16 C17 -0.8(4)
C15 C16 C17 C18 -0.3(4)
C16 C17 C18 C13 1.3(3)
C16 C17 C18 C19 -179.9(2)
C14 C13 C18 C17 -1.1(3)
N12 C13 C18 C17 178.8(2)
C14 C13 C18 C19 179.7(2)
N12 C13 C18 C19 -0.4(3)
C17 C18 C19 C20 -1.8(5)
C13 C18 C19 C20 177.2(3)
C17 C18 C19 C24 -179.2(3)
C13 C18 C19 C24 -0.2(2)
C24 C19 C20 C21 -0.8(3)
C18 C19 C20 C21 -178.0(2)
C19 C20 C21 C22 0.7(4)
C20 C21 C22 C23 -0.1(4)
C21 C22 C23 C24 -0.3(4)
C22 C23 C24 N12 177.2(2)
C22 C23 C24 C19 0.2(4)
C13 N12 C24 C23 -178.3(2)
C9 N12 C24 C23 10.7(4)
C13 N12 C24 C19 -1.0(3)
C9 N12 C24 C19 -171.9(2)
C20 C19 C24 C23 0.4(3)
C18 C19 C24 C23 178.3(2)
C20 C19 C24 N12 -177.1(2)
C18 C19 C24 N12 0.8(3)
N3 C4 C25 O28 -160.7(2)
C5 C4 C25 O28 19.4(3)
N3 C4 C25 C27 82.8(3)
C5 C4 C25 C27 -97.0(3)
N3 C4 C25 C26 -40.9(3)
C5 C4 C25 C26 139.2(3)
